data_7124728
loop_
_publ_author_name
'Zhuang, Zeyan'
'Shen, Pingchuan'
'Ding, Siyang'
'Luo, Wenwen'
'He, Bairong'
'Nie, Han'
'Wang, Bohan'
'Huang, Tianbai'
'Hu, Rongrong'
'Qin, Anjun'
'Zhao, Zujin'
'Tang, Ben Zhong'

_publ_section_title
;
 Synthesis, aggregation-enhanced emission, polymorphism and piezochromism
 of TPE-cored foldamers with through-space conjugation.
;
_journal_issue 72
_journal_name_full 'Chemical communications (Cambridge, England)'
_journal_page_first 10842
_journal_page_last 10845
_journal_paper_doi 10.1039/c6cc04233c
_journal_volume 52
_journal_year 2016
_chemical_formula_moiety 'C40 H32 S2'
_chemical_formula_sum 'C40 H32 S2'
_chemical_formula_weight 576.78
_space_group_IT_number 14
_space_group_name_Hall '-P 2ybc'
_space_group_name_H-M_alt 'P 1 21/c 1'
_symmetry_cell_setting monoclinic
_symmetry_space_group_name_Hall '-P 2ybc'
_symmetry_space_group_name_H-M 'P 1 21/c 1'
_atom_sites_solution_hydrogens geom
_atom_sites_solution_primary direct
_atom_sites_solution_secondary difmap
_audit_creation_method SHELXL-97
_audit_update_record
;
2016-03-17 deposited with the CCDC.
2016-07-25 downloaded from the CCDC.
;
_cell_angle_alpha 90.00
_cell_angle_beta 115.900(2)
_cell_angle_gamma 90.00
_cell_formula_units_Z 4
_cell_length_a 16.2653(11)
_cell_length_b 11.5962(6)
_cell_length_c 18.2995(16)
_cell_measurement_reflns_used 3737
_cell_measurement_temperature 173(2)
_cell_measurement_theta_max 25.05
_cell_measurement_theta_min 3.29
_cell_volume 3104.9(4)
_computing_structure_refinement 'SHELXL-97 (Sheldrick, 2008)'
_computing_structure_solution 'SHELXS-97 (Sheldrick, 2008)'
_diffrn_ambient_temperature 173(2)
_diffrn_measured_fraction_theta_full 0.981
_diffrn_measured_fraction_theta_max 0.981
_diffrn_measurement_device_type 'PHOTON100 CMOS detector'
_diffrn_measurement_method 'omega scan'
_diffrn_radiation_monochromator 'TRIUMPH curved crystal monochromator'
_diffrn_radiation_source 'fine-focus sealed tube'
_diffrn_radiation_type MoK\a
_diffrn_radiation_wavelength 0.71073
_diffrn_reflns_av_R_equivalents 0.0566
_diffrn_reflns_av_sigmaI/netI 0.0601
_diffrn_reflns_limit_h_max 19
_diffrn_reflns_limit_h_min -15
_diffrn_reflns_limit_k_max 13
_diffrn_reflns_limit_k_min -13
_diffrn_reflns_limit_l_max 21
_diffrn_reflns_limit_l_min -21
_diffrn_reflns_number 16244
_diffrn_reflns_theta_full 25.35
_diffrn_reflns_theta_max 25.35
_diffrn_reflns_theta_min 3.29
_exptl_absorpt_coefficient_mu 0.199
_exptl_absorpt_correction_T_max 0.7452
_exptl_absorpt_correction_T_min 0.6506
_exptl_absorpt_correction_type multi-scan
_exptl_absorpt_process_details 'SADABS (Bruker, 2013)'
_exptl_crystal_density_diffrn 1.234
_exptl_crystal_density_method 'not measured'
_exptl_crystal_description block
_exptl_crystal_F_000 1216
_exptl_crystal_size_max 0.46
_exptl_crystal_size_mid 0.35
_exptl_crystal_size_min 0.31
_refine_diff_density_max 0.250
_refine_diff_density_min -0.271
_refine_diff_density_rms 0.047
_refine_ls_extinction_method none
_refine_ls_goodness_of_fit_ref 1.032
_refine_ls_hydrogen_treatment constr
_refine_ls_matrix_type full
_refine_ls_number_parameters 381
_refine_ls_number_reflns 5563
_refine_ls_number_restraints 0
_refine_ls_restrained_S_all 1.032
_refine_ls_R_factor_all 0.0907
_refine_ls_R_factor_gt 0.0446
_refine_ls_shift/su_max 0.000
_refine_ls_shift/su_mean 0.000
_refine_ls_structure_factor_coef Fsqd
_refine_ls_weighting_details 'calc w=1/[\s^2^(Fo^2^)+(0.0412P)^2^+0.7264P] where P=(Fo^2^+2Fc^2^)/3'
_refine_ls_weighting_scheme calc
_refine_ls_wR_factor_gt 0.0882
_refine_ls_wR_factor_ref 0.1053
_reflns_number_gt 3642
_reflns_number_total 5563
_reflns_threshold_expression >2sigma(I)
_cod_data_source_file c6cc04233c2.cif
_cod_data_source_block 1
_cod_depositor_comments
;
The following automatic conversions were performed:

data item '_symmetry_cell_setting' value 'Monoclinic' was changed to
'monoclinic' in accordance with the
/home/saulius/struct/COD-crude-data/automatic-downloads/DataCite-retrospective/RSC/depositions/lib/dictionaries/cif_core.dic
dictionary named 'cif_core.dic' version 2.4.2 last updated on
2011-04-26.

Automatic conversion script
Id: cif_fix_values 6909 2019-04-08 15:41:33Z antanas 
;
_cod_original_sg_symbol_Hall '-P 2ybc  '
_cod_original_sg_symbol_H-M 'P2(1)/c  '
_cod_database_code 7124728

loop_
_symmetry_equiv_pos_as_xyz
'x, y, z'
'-x, y+1/2, -z+1/2'
'-x, -y, -z'
'x, -y-1/2, z-1/2'

loop_
_atom_site_label
_atom_site_type_symbol
_atom_site_fract_x
_atom_site_fract_y
_atom_site_fract_z
_atom_site_U_iso_or_equiv
_atom_site_adp_type
_atom_site_occupancy
_atom_site_symmetry_multiplicity
_atom_site_calc_flag
_atom_site_refinement_flags
C1 C 0.21733(15) 0.63639(17) 0.51265(12) 0.0203(5) Uani 1 1 d .
C2 C 0.30725(15) 0.63916(17) 0.53100(12) 0.0201(5) Uani 1 1 d .
C3 C 0.14264(14) 0.66300(18) 0.42960(12) 0.0210(5) Uani 1 1 d .
C4 C 0.12386(15) 0.59678(18) 0.35926(13) 0.0233(5) Uani 1 1 d .
C5 C 0.04927(16) 0.6295(2) 0.28644(13) 0.0297(6) Uani 1 1 d .
H5 H 0.0361 0.5859 0.2386 0.036 Uiso 1 1 calc R
C6 C -0.00557(16) 0.7230(2) 0.28208(14) 0.0319(6) Uani 1 1 d .
H6 H -0.0557 0.7426 0.2321 0.038 Uiso 1 1 calc R
C7 C 0.01313(16) 0.7876(2) 0.35116(14) 0.0292(6) Uani 1 1 d .
H7 H -0.0237 0.8524 0.3489 0.035 Uiso 1 1 calc R
C8 C 0.08582(15) 0.75692(18) 0.42340(13) 0.0243(5) Uani 1 1 d .
H8 H 0.0977 0.8012 0.4707 0.029 Uiso 1 1 calc R
C9 C 0.27550(16) 0.29488(19) 0.35261(14) 0.0295(6) Uani 1 1 d .
C10 C 0.24344(17) 0.3730(2) 0.28874(14) 0.0331(6) Uani 1 1 d .
H10 H 0.2546 0.3597 0.2426 0.040 Uiso 1 1 calc R
C11 C 0.19538(16) 0.4702(2) 0.29151(14) 0.0308(6) Uani 1 1 d .
H11 H 0.1746 0.5229 0.2473 0.037 Uiso 1 1 calc R
C12 C 0.17680(15) 0.49245(18) 0.35823(13) 0.0244(5) Uani 1 1 d .
C13 C 0.20812(16) 0.41195(18) 0.42090(13) 0.0276(6) Uani 1 1 d .
H13 H 0.1957 0.4238 0.4665 0.033 Uiso 1 1 calc R
C14 C 0.25674(16) 0.31539(19) 0.41889(14) 0.0295(6) Uani 1 1 d .
H14 H 0.2776 0.2625 0.4630 0.035 Uiso 1 1 calc R
C15 C 0.41184(19) 0.1411(2) 0.44712(17) 0.0512(8) Uani 1 1 d .
H15A H 0.4438 0.2119 0.4737 0.077 Uiso 1 1 calc R
H15B H 0.4565 0.0833 0.4485 0.077 Uiso 1 1 calc R
H15C H 0.3776 0.1112 0.4757 0.077 Uiso 1 1 calc R
C16 C 0.18137(15) 0.61594(18) 0.57436(12) 0.0217(5) Uani 1 1 d .
C17 C 0.11778(15) 0.52931(19) 0.56375(13) 0.0270(5) Uani 1 1 d .
H17 H 0.0985 0.4804 0.5176 0.032 Uiso 1 1 calc R
C18 C 0.08219(16) 0.5133(2) 0.61950(14) 0.0303(6) Uani 1 1 d .
H18 H 0.0410 0.4517 0.6125 0.036 Uiso 1 1 calc R
C19 C 0.10643(17) 0.5865(2) 0.68492(14) 0.0331(6) Uani 1 1 d .
H19 H 0.0807 0.5768 0.7222 0.040 Uiso 1 1 calc R
C20 C 0.16840(17) 0.6742(2) 0.69612(13) 0.0314(6) Uani 1 1 d .
H20 H 0.1848 0.7254 0.7408 0.038 Uiso 1 1 calc R
C21 C 0.20664(16) 0.68741(19) 0.64193(13) 0.0266(5) Uani 1 1 d .
H21 H 0.2508 0.7462 0.6511 0.032 Uiso 1 1 calc R
C22 C 0.34248(15) 0.67799(18) 0.47182(12) 0.0207(5) Uani 1 1 d .
C23 C 0.32911(15) 0.79028(18) 0.43931(12) 0.0217(5) Uani 1 1 d .
C24 C 0.36186(16) 0.8162(2) 0.38192(13) 0.0287(6) Uani 1 1 d .
H24 H 0.3522 0.8913 0.3589 0.034 Uiso 1 1 calc R
C25 C 0.40782(17) 0.7357(2) 0.35793(14) 0.0342(6) Uani 1 1 d .
H25 H 0.4287 0.7554 0.3185 0.041 Uiso 1 1 calc R
C26 C 0.42341(17) 0.6263(2) 0.39155(14) 0.0320(6) Uani 1 1 d .
H26 H 0.4558 0.5707 0.3761 0.038 Uiso 1 1 calc R
C27 C 0.39109(16) 0.59898(19) 0.44805(14) 0.0279(5) Uani 1 1 d .
H27 H 0.4023 0.5241 0.4714 0.033 Uiso 1 1 calc R
C28 C 0.19070(16) 1.05588(19) 0.50877(13) 0.0280(6) Uani 1 1 d .
C29 C 0.17422(16) 1.04119(18) 0.42803(13) 0.0280(6) Uani 1 1 d .
H29 H 0.1318 1.0900 0.3873 0.034 Uiso 1 1 calc R
C30 C 0.21926(15) 0.95594(17) 0.40678(13) 0.0244(5) Uani 1 1 d .
H30 H 0.2069 0.9472 0.3513 0.029 Uiso 1 1 calc R
C31 C 0.28226(15) 0.88254(17) 0.46440(13) 0.0214(5) Uani 1 1 d .
C32 C 0.30025(16) 0.90058(18) 0.54551(13) 0.0248(5) Uani 1 1 d .
H32 H 0.3444 0.8538 0.5865 0.030 Uiso 1 1 calc R
C33 C 0.25532(16) 0.98485(19) 0.56739(13) 0.0279(6) Uani 1 1 d .
H33 H 0.2685 0.9946 0.6230 0.033 Uiso 1 1 calc R
C34 C 0.04323(19) 1.2086(2) 0.45332(16) 0.0470(7) Uani 1 1 d .
H34A H 0.0648 1.2434 0.4161 0.071 Uiso 1 1 calc R
H34B H 0.0078 1.2654 0.4673 0.071 Uiso 1 1 calc R
H34C H 0.0045 1.1419 0.4271 0.071 Uiso 1 1 calc R
C35 C 0.37884(15) 0.60001(18) 0.61139(13) 0.0223(5) Uani 1 1 d .
C36 C 0.46088(15) 0.66067(18) 0.65072(13) 0.0256(5) Uani 1 1 d .
H36 H 0.4719 0.7261 0.6250 0.031 Uiso 1 1 calc R
C37 C 0.52659(17) 0.6271(2) 0.72676(14) 0.0344(6) Uani 1 1 d .
H37 H 0.5812 0.6707 0.7532 0.041 Uiso 1 1 calc R
C38 C 0.51267(18) 0.5307(2) 0.76386(15) 0.0419(7) Uani 1 1 d .
H38 H 0.5568 0.5087 0.8164 0.050 Uiso 1 1 calc R
C39 C 0.43432(18) 0.4664(2) 0.72435(16) 0.0423(7) Uani 1 1 d .
H39 H 0.4259 0.3980 0.7489 0.051 Uiso 1 1 calc R
C40 C 0.36771(17) 0.5003(2) 0.64929(14) 0.0332(6) Uani 1 1 d .
H40 H 0.3138 0.4554 0.6232 0.040 Uiso 1 1 calc R
S1 S 0.33427(5) 0.17185(5) 0.34347(4) 0.04135(19) Uani 1 1 d .
S2 S 0.13905(5) 1.16284(6) 0.54364(4) 0.0475(2) Uani 1 1 d .

loop_
_atom_site_aniso_label
_atom_site_aniso_U_11
_atom_site_aniso_U_22
_atom_site_aniso_U_33
_atom_site_aniso_U_23
_atom_site_aniso_U_13
_atom_site_aniso_U_12
C1 0.0233(13) 0.0183(11) 0.0217(11) -0.0010(9) 0.0119(10) 0.0006(9)
C2 0.0214(13) 0.0181(11) 0.0243(12) -0.0010(9) 0.0131(10) 0.0001(9)
C3 0.0187(12) 0.0244(12) 0.0226(12) 0.0001(9) 0.0115(10) -0.0041(10)
C4 0.0205(13) 0.0284(12) 0.0257(12) 0.0019(10) 0.0143(11) -0.0019(10)
C5 0.0259(14) 0.0428(14) 0.0232(13) -0.0003(11) 0.0132(11) -0.0003(11)
C6 0.0247(14) 0.0442(15) 0.0270(13) 0.0093(11) 0.0114(11) 0.0044(12)
C7 0.0229(14) 0.0309(13) 0.0372(14) 0.0063(11) 0.0162(12) 0.0046(10)
C8 0.0222(13) 0.0263(12) 0.0277(12) 0.0003(10) 0.0141(11) -0.0010(10)
C9 0.0311(14) 0.0257(12) 0.0389(14) -0.0062(11) 0.0219(12) -0.0047(10)
C10 0.0353(15) 0.0410(14) 0.0294(13) -0.0093(11) 0.0201(12) -0.0016(12)
C11 0.0299(14) 0.0396(14) 0.0254(13) 0.0007(10) 0.0144(11) 0.0015(11)
C12 0.0200(13) 0.0305(12) 0.0236(12) -0.0036(10) 0.0102(10) -0.0042(10)
C13 0.0351(15) 0.0277(13) 0.0259(13) -0.0034(10) 0.0187(12) -0.0037(11)
C14 0.0344(15) 0.0259(12) 0.0332(13) -0.0012(10) 0.0193(12) -0.0030(11)
C15 0.0392(17) 0.0392(16) 0.073(2) -0.0010(14) 0.0220(16) 0.0055(13)
C16 0.0181(12) 0.0269(12) 0.0198(11) 0.0040(9) 0.0082(10) 0.0048(10)
C17 0.0237(13) 0.0312(13) 0.0283(13) -0.0023(10) 0.0134(11) -0.0028(10)
C18 0.0237(14) 0.0369(14) 0.0348(14) 0.0053(11) 0.0170(12) -0.0028(11)
C19 0.0298(15) 0.0492(15) 0.0247(13) 0.0089(11) 0.0160(12) 0.0055(12)
C20 0.0328(15) 0.0392(14) 0.0234(12) -0.0021(11) 0.0134(11) 0.0017(12)
C21 0.0240(13) 0.0305(13) 0.0254(12) 0.0001(10) 0.0109(11) 0.0003(10)
C22 0.0180(12) 0.0247(11) 0.0208(11) -0.0013(9) 0.0096(10) -0.0022(9)
C23 0.0191(12) 0.0243(12) 0.0223(12) -0.0013(9) 0.0096(10) -0.0019(9)
C24 0.0308(14) 0.0295(13) 0.0301(13) 0.0059(10) 0.0174(11) -0.0013(11)
C25 0.0364(15) 0.0425(15) 0.0346(14) 0.0021(11) 0.0255(13) -0.0020(12)
C26 0.0315(15) 0.0340(13) 0.0381(14) -0.0031(11) 0.0222(12) 0.0037(11)
C27 0.0286(14) 0.0244(12) 0.0345(14) 0.0013(10) 0.0173(12) 0.0010(10)
C28 0.0312(14) 0.0264(12) 0.0291(13) -0.0008(10) 0.0155(11) 0.0035(11)
C29 0.0288(14) 0.0244(12) 0.0287(13) 0.0044(10) 0.0107(11) 0.0029(10)
C30 0.0272(13) 0.0243(12) 0.0220(12) 0.0017(9) 0.0110(11) -0.0023(10)
C31 0.0206(12) 0.0207(11) 0.0247(12) -0.0003(9) 0.0117(10) -0.0042(9)
C32 0.0231(13) 0.0231(12) 0.0263(12) 0.0021(9) 0.0090(11) 0.0002(10)
C33 0.0299(14) 0.0282(12) 0.0233(12) -0.0006(10) 0.0096(11) 0.0013(11)
C34 0.0452(18) 0.0503(16) 0.0504(17) 0.0085(13) 0.0254(15) 0.0201(14)
C35 0.0203(13) 0.0243(12) 0.0264(12) 0.0036(9) 0.0139(11) 0.0042(10)
C36 0.0221(13) 0.0268(12) 0.0299(13) 0.0043(10) 0.0133(11) 0.0038(10)
C37 0.0241(14) 0.0426(15) 0.0339(14) 0.0006(12) 0.0102(12) 0.0065(11)
C38 0.0322(16) 0.0619(18) 0.0314(14) 0.0174(13) 0.0137(13) 0.0177(14)
C39 0.0364(17) 0.0493(16) 0.0524(17) 0.0271(14) 0.0299(15) 0.0141(13)
C40 0.0258(14) 0.0335(14) 0.0439(15) 0.0134(12) 0.0186(12) 0.0037(11)
S1 0.0501(5) 0.0302(3) 0.0589(5) -0.0052(3) 0.0378(4) 0.0018(3)
S2 0.0578(5) 0.0500(4) 0.0359(4) 0.0014(3) 0.0216(4) 0.0273(4)

loop_
_atom_type_symbol
_atom_type_description
_atom_type_scat_dispersion_real
_atom_type_scat_dispersion_imag
_atom_type_scat_source
C C 0.0033 0.0016 'International Tables Vol C Tables 4.2.6.8 and 6.1.1.4'
H H 0.0000 0.0000 'International Tables Vol C Tables 4.2.6.8 and 6.1.1.4'
S S 0.1246 0.1234 'International Tables Vol C Tables 4.2.6.8 and 6.1.1.4'

loop_
_geom_angle_atom_site_label_1
_geom_angle_atom_site_label_2
_geom_angle_atom_site_label_3
_geom_angle
C2 C1 C16 123.54(19)
C2 C1 C3 123.70(19)
C16 C1 C3 112.59(18)
C1 C2 C35 122.12(19)
C1 C2 C22 122.80(19)
C35 C2 C22 115.05(19)
C8 C3 C4 118.45(19)
C8 C3 C1 117.00(18)
C4 C3 C1 124.48(19)
C5 C4 C3 118.1(2)
C5 C4 C12 118.09(19)
C3 C4 C12 123.82(19)
C6 C5 C4 122.2(2)
C6 C5 H5 118.9
C4 C5 H5 118.9
C5 C6 C7 119.5(2)
C5 C6 H6 120.2
C7 C6 H6 120.2
C8 C7 C6 119.3(2)
C8 C7 H7 120.3
C6 C7 H7 120.3
C7 C8 C3 122.5(2)
C7 C8 H8 118.8
C3 C8 H8 118.8
C10 C9 C14 118.5(2)
C10 C9 S1 117.88(17)
C14 C9 S1 123.61(18)
C11 C10 C9 120.7(2)
C11 C10 H10 119.6
C9 C10 H10 119.6
C10 C11 C12 121.4(2)
C10 C11 H11 119.3
C12 C11 H11 119.3
C13 C12 C11 117.0(2)
C13 C12 C4 122.68(19)
C11 C12 C4 120.3(2)
C14 C13 C12 122.0(2)
C14 C13 H13 119.0
C12 C13 H13 119.0
C13 C14 C9 120.5(2)
C13 C14 H14 119.8
C9 C14 H14 119.8
S1 C15 H15A 109.5
S1 C15 H15B 109.5
H15A C15 H15B 109.5
S1 C15 H15C 109.5
H15A C15 H15C 109.5
H15B C15 H15C 109.5
C21 C16 C17 117.8(2)
C21 C16 C1 120.88(19)
C17 C16 C1 121.26(19)
C18 C17 C16 121.1(2)
C18 C17 H17 119.4
C16 C17 H17 119.4
C19 C18 C17 120.2(2)
C19 C18 H18 119.9
C17 C18 H18 119.9
C18 C19 C20 119.7(2)
C18 C19 H19 120.1
C20 C19 H19 120.1
C19 C20 C21 120.0(2)
C19 C20 H20 120.0
C21 C20 H20 120.0
C20 C21 C16 121.1(2)
C20 C21 H21 119.4
C16 C21 H21 119.4
C27 C22 C23 118.6(2)
C27 C22 C2 118.34(19)
C23 C22 C2 123.08(19)
C24 C23 C22 118.4(2)
C24 C23 C31 119.16(19)
C22 C23 C31 122.44(19)
C25 C24 C23 121.9(2)
C25 C24 H24 119.1
C23 C24 H24 119.1
C24 C25 C26 119.8(2)
C24 C25 H25 120.1
C26 C25 H25 120.1
C25 C26 C27 119.0(2)
C25 C26 H26 120.5
C27 C26 H26 120.5
C26 C27 C22 122.2(2)
C26 C27 H27 118.9
C22 C27 H27 118.9
C29 C28 C33 118.3(2)
C29 C28 S2 124.61(17)
C33 C28 S2 117.00(17)
C30 C29 C28 120.4(2)
C30 C29 H29 119.8
C28 C29 H29 119.8
C29 C30 C31 121.9(2)
C29 C30 H30 119.1
C31 C30 H30 119.1
C30 C31 C32 117.1(2)
C30 C31 C23 120.59(19)
C32 C31 C23 122.29(19)
C33 C32 C31 121.5(2)
C33 C32 H32 119.3
C31 C32 H32 119.3
C32 C33 C28 120.7(2)
C32 C33 H33 119.6
C28 C33 H33 119.6
S2 C34 H34A 109.5
S2 C34 H34B 109.5
H34A C34 H34B 109.5
S2 C34 H34C 109.5
H34A C34 H34C 109.5
H34B C34 H34C 109.5
C36 C35 C40 117.5(2)
C36 C35 C2 120.83(19)
C40 C35 C2 121.7(2)
C37 C36 C35 121.2(2)
C37 C36 H36 119.4
C35 C36 H36 119.4
C38 C37 C36 120.1(2)
C38 C37 H37 120.0
C36 C37 H37 120.0
C37 C38 C39 119.6(2)
C37 C38 H38 120.2
C39 C38 H38 120.2
C38 C39 C40 120.7(2)
C38 C39 H39 119.6
C40 C39 H39 119.6
C39 C40 C35 120.8(2)
C39 C40 H40 119.6
C35 C40 H40 119.6
C9 S1 C15 102.72(12)
C28 S2 C34 103.56(12)

loop_
_geom_bond_atom_site_label_1
_geom_bond_atom_site_label_2
_geom_bond_distance
C1 C2 1.350(3)
C1 C16 1.500(3)
C1 C3 1.506(3)
C2 C35 1.493(3)
C2 C22 1.499(3)
C3 C8 1.401(3)
C3 C4 1.413(3)
C4 C5 1.407(3)
C4 C12 1.490(3)
C5 C6 1.384(3)
C5 H5 0.9500
C6 C7 1.384(3)
C6 H6 0.9500
C7 C8 1.381(3)
C7 H7 0.9500
C8 H8 0.9500
C9 C10 1.388(3)
C9 C14 1.394(3)
C9 S1 1.766(2)
C10 C11 1.385(3)
C10 H10 0.9500
C11 C12 1.404(3)
C11 H11 0.9500
C12 C13 1.391(3)
C13 C14 1.381(3)
C13 H13 0.9500
C14 H14 0.9500
C15 S1 1.796(3)
C15 H15A 0.9800
C15 H15B 0.9800
C15 H15C 0.9800
C16 C21 1.393(3)
C16 C17 1.393(3)
C17 C18 1.388(3)
C17 H17 0.9500
C18 C19 1.377(3)
C18 H18 0.9500
C19 C20 1.383(3)
C19 H19 0.9500
C20 C21 1.390(3)
C20 H20 0.9500
C21 H21 0.9500
C22 C27 1.398(3)
C22 C23 1.409(3)
C23 C24 1.402(3)
C23 C31 1.497(3)
C24 C25 1.382(3)
C24 H24 0.9500
C25 C26 1.385(3)
C25 H25 0.9500
C26 C27 1.386(3)
C26 H26 0.9500
C27 H27 0.9500
C28 C29 1.392(3)
C28 C33 1.396(3)
C28 S2 1.766(2)
C29 C30 1.384(3)
C29 H29 0.9500
C30 C31 1.394(3)
C30 H30 0.9500
C31 C32 1.398(3)
C32 C33 1.380(3)
C32 H32 0.9500
C33 H33 0.9500
C34 S2 1.786(3)
C34 H34A 0.9800
C34 H34B 0.9800
C34 H34C 0.9800
C35 C36 1.398(3)
C35 C40 1.400(3)
C36 C37 1.390(3)
C36 H36 0.9500
C37 C38 1.377(3)
C37 H37 0.9500
C38 C39 1.378(4)
C38 H38 0.9500
C39 C40 1.384(3)
C39 H39 0.9500
C40 H40 0.9500
